data_7703555
loop_
_publ_author_name
'Yang, Ya'
'Song, Miao'
'Zhang, Jie'
'Gao, Lihua'
'Wu, Xiaowen'
'Wu, Kui'

_publ_section_title
;
 Coordinated regulation on critical physiochemical performances activated
 from mixed tetrahedral anionic ligands in new series of
 Sr<sub>6</sub>A<sub>4</sub>M<sub>4</sub>S<sub>16</sub> (A = Ag, Cu; M =
 Ge, Sn) nonlinear optical materials.
;
_journal_issue 11
_journal_name_full 'Dalton transactions (Cambridge, England : 2003)'
_journal_page_first 3388
_journal_page_last 3392
_journal_paper_doi 10.1039/d0dt00432d
_journal_volume 49
_journal_year 2020
_chemical_formula_sum 'Cu4 S16 Sn4 Sr6'
_chemical_formula_weight 1767.60
_space_group_crystal_system cubic
_space_group_IT_number 220
_space_group_name_Hall 'I -4bd 2c 3'
_space_group_name_H-M_alt 'I -4 3 d'
_atom_sites_solution_hydrogens none
_audit_creation_method SHELXL-2016/6
_audit_update_record
;
2020-02-01 deposited with the CCDC.	2020-02-19 downloaded from the CCDC.
;
_cell_angle_alpha 90
_cell_angle_beta 90
_cell_angle_gamma 90
_cell_formula_units_Z 4
_cell_length_a 13.982(3)
_cell_length_b 13.982(3)
_cell_length_c 13.982(3)
_cell_measurement_reflns_used 724
_cell_measurement_temperature 296(2)
_cell_measurement_theta_max 20.62
_cell_measurement_theta_min 4.12
_cell_volume 2733.4(10)
_computing_cell_refinement 'Bruker SMART'
_computing_data_collection 'Bruker SMART'
_computing_data_reduction 'Bruker SAINT'
_computing_molecular_graphics 'Bruker SHELXTL'
_computing_publication_material 'Bruker SHELXTL'
_computing_structure_refinement 'Bruker SHELXTL'
_computing_structure_solution 'Bruker SHELXTL'
_diffrn_ambient_temperature 296(2)
_diffrn_measured_fraction_theta_full 1.000
_diffrn_measured_fraction_theta_max 1.000
_diffrn_measurement_device_type 'CCD area detector'
_diffrn_measurement_method 'phi and omega scans'
_diffrn_radiation_type MoK\a
_diffrn_radiation_wavelength 0.71073
_diffrn_reflns_av_R_equivalents 0.0975
_diffrn_reflns_av_unetI/netI 0.0348
_diffrn_reflns_Laue_measured_fraction_full 1.000
_diffrn_reflns_Laue_measured_fraction_max 1.000
_diffrn_reflns_limit_h_max 16
_diffrn_reflns_limit_h_min -16
_diffrn_reflns_limit_k_max 16
_diffrn_reflns_limit_k_min -16
_diffrn_reflns_limit_l_max 15
_diffrn_reflns_limit_l_min -16
_diffrn_reflns_number 7320
_diffrn_reflns_point_group_measured_fraction_full 1.000
_diffrn_reflns_point_group_measured_fraction_max 1.000
_diffrn_reflns_theta_full 24.975
_diffrn_reflns_theta_max 24.975
_diffrn_reflns_theta_min 3.569
_diffrn_source 'sealed tube'
_exptl_absorpt_coefficient_mu 19.442
_exptl_absorpt_correction_type multi-scan
_exptl_absorpt_process_details SADABS
_exptl_crystal_colour yellow
_exptl_crystal_density_diffrn 4.295
_exptl_crystal_description block
_exptl_crystal_F_000 3200
_exptl_crystal_size_max 0.215
_exptl_crystal_size_mid 0.187
_exptl_crystal_size_min 0.167
_exptl_transmission_factor_max 0.3342
_exptl_transmission_factor_min 0.1973
_refine_diff_density_max 4.299
_refine_diff_density_min -2.369
_refine_diff_density_rms 0.520
_refine_ls_abs_structure_details
;
 Flack x determined using 151 quotients [(I+)-(I-)]/[(I+)+(I-)]
 (Parsons, Flack and Wagner, Acta Cryst. B69 (2013) 249-259).
;
_refine_ls_abs_structure_Flack 0.06(4)
_refine_ls_extinction_expression Fc^*^=kFc[1+0.001xFc^2^\l^3^/sin(2\q)]^-1/4^
_refine_ls_extinction_method 'SHELXL-2016/6 (Sheldrick 2016)'
_refine_ls_goodness_of_fit_ref 1.181
_refine_ls_hydrogen_treatment none
_refine_ls_matrix_type full
_refine_ls_number_parameters 29
_refine_ls_number_reflns 408
_refine_ls_number_restraints 12
_refine_ls_restrained_S_all 1.163
_refine_ls_R_factor_all 0.0772
_refine_ls_R_factor_gt 0.0692
_refine_ls_shift/su_max 0.000
_refine_ls_shift/su_mean 0.000
_refine_ls_structure_factor_coef Fsqd
_refine_ls_weighting_details 'w=1/[\s^2^(Fo^2^)+(0.1180P)^2^+302.2942P] where P=(Fo^2^+2Fc^2^)/3'
_refine_ls_weighting_scheme calc
_refine_ls_wR_factor_gt 0.2000
_refine_ls_wR_factor_ref 0.2079
_reflns_Friedel_coverage 0.766
_reflns_Friedel_fraction_full 1.000
_reflns_Friedel_fraction_max 1.000
_reflns_number_gt 371
_reflns_number_total 408
_reflns_threshold_expression 'I > 2\s(I)'
_cod_data_source_file d0dt00432d2.cif
_cod_data_source_block 1_CCDC3
_cod_depositor_comments 'Adding full bibliography for 7703552--7703555.cif.'
_cod_original_cell_volume 2733.7(15)
_cod_database_code 7703555
_shelx_shelxl_version_number 2016/6
_shelx_space_group_comment
;
The symmetry employed for this shelxl refinement is uniquely defined
by the following loop, which should always be used as a source of
symmetry information in preference to the above space-group names.
They are only intended as comments.
;
_shelx_estimated_absorpt_t_min 0.1973
_shelx_estimated_absorpt_t_max 0.3342

loop_
_space_group_symop_operation_xyz
'x, y, z'
'-x+1/2, -y, z+1/2'
'-x, y+1/2, -z+1/2'
'x+1/2, -y+1/2, -z'
'z, x, y'
'z+1/2, -x+1/2, -y'
'-z+1/2, -x, y+1/2'
'-z, x+1/2, -y+1/2'
'y, z, x'
'-y, z+1/2, -x+1/2'
'y+1/2, -z+1/2, -x'
'-y+1/2, -z, x+1/2'
'y+1/4, x+1/4, z+1/4'
'-y+1/4, -x+3/4, z+3/4'
'y+3/4, -x+1/4, -z+3/4'
'-y+3/4, x+3/4, -z+1/4'
'x+1/4, z+1/4, y+1/4'
'-x+3/4, z+3/4, -y+1/4'
'-x+1/4, -z+3/4, y+3/4'
'x+3/4, -z+1/4, -y+3/4'
'z+1/4, y+1/4, x+1/4'
'z+3/4, -y+1/4, -x+3/4'
'-z+3/4, y+3/4, -x+1/4'
'-z+1/4, -y+3/4, x+3/4'
'x+1/2, y+1/2, z+1/2'
'-x+1, -y+1/2, z+1'
'-x+1/2, y+1, -z+1'
'x+1, -y+1, -z+1/2'
'z+1/2, x+1/2, y+1/2'
'z+1, -x+1, -y+1/2'
'-z+1, -x+1/2, y+1'
'-z+1/2, x+1, -y+1'
'y+1/2, z+1/2, x+1/2'
'-y+1/2, z+1, -x+1'
'y+1, -z+1, -x+1/2'
'-y+1, -z+1/2, x+1'
'y+3/4, x+3/4, z+3/4'
'-y+3/4, -x+5/4, z+5/4'
'y+5/4, -x+3/4, -z+5/4'
'-y+5/4, x+5/4, -z+3/4'
'x+3/4, z+3/4, y+3/4'
'-x+5/4, z+5/4, -y+3/4'
'-x+3/4, -z+5/4, y+5/4'
'x+5/4, -z+3/4, -y+5/4'
'z+3/4, y+3/4, x+3/4'
'z+5/4, -y+3/4, -x+5/4'
'-z+5/4, y+5/4, -x+3/4'
'-z+3/4, -y+5/4, x+5/4'

loop_
_atom_site_label
_atom_site_type_symbol
_atom_site_fract_x
_atom_site_fract_y
_atom_site_fract_z
_atom_site_U_iso_or_equiv
_atom_site_adp_type
_atom_site_occupancy
_atom_site_site_symmetry_order
_atom_site_calc_flag
_atom_site_refinement_flags_posn
_atom_site_refinement_flags_adp
_atom_site_refinement_flags_occupancy
_atom_site_disorder_assembly
_atom_site_disorder_group
Sr1 Sr 0.500000 0.250000 0.9853(4) 0.0234(13) Uani 1 2 d S T P . .
Sn1 Sn 0.47723(18) 0.52277(18) 1.02277(18) 0.0262(14) Uani 1 3 d S T P . .
Cu1A Cu 0.500000 0.750000 0.875000 0.0174(3) Uani 0.6667 4 d S TU P . .
S1 S 0.3854(6) 0.6146(6) 1.1146(6) 0.027(4) Uani 1 3 d S T P . .
S2 S 0.5810(6) 0.6122(5) 0.9354(5) 0.0150(18) Uani 1 1 d . . . . .
Cu1B Cu 0.500000 0.250000 0.857(9) 0.079(4) Uani 0.3333 2 d S TU P . .

loop_
_atom_site_aniso_label
_atom_site_aniso_U_11
_atom_site_aniso_U_22
_atom_site_aniso_U_33
_atom_site_aniso_U_23
_atom_site_aniso_U_13
_atom_site_aniso_U_12
Sr1 0.031(3) 0.009(2) 0.031(3) 0.000 0.000 0.0013(18)
Sn1 0.0262(14) 0.0262(14) 0.0262(14) 0.0010(11) -0.0010(11) -0.0010(11)
Cu1A 0.0173(2) 0.0173(2) 0.0174(3) 0.000 0.000 0.000
S1 0.027(4) 0.027(4) 0.027(4) -0.008(4) 0.008(4) 0.008(4)
S2 0.018(4) 0.013(4) 0.014(4) 0.004(3) -0.001(3) -0.004(3)
Cu1B 0.079(4) 0.079(4) 0.079(4) 0.000 0.000 0.00000(14)

loop_
_atom_type_symbol
_atom_type_description
_atom_type_scat_dispersion_real
_atom_type_scat_dispersion_imag
_atom_type_scat_source
S S 0.1246 0.1234 'International Tables Vol C Tables 4.2.6.8 and 6.1.1.4'
Sr Sr -1.5307 3.2498 'International Tables Vol C Tables 4.2.6.8 and 6.1.1.4'
Cu Cu 0.3201 1.2651 'International Tables Vol C Tables 4.2.6.8 and 6.1.1.4'
Sn Sn -0.6537 1.4246 'International Tables Vol C Tables 4.2.6.8 and 6.1.1.4'

loop_
_geom_angle_atom_site_label_1
_geom_angle_atom_site_label_2
_geom_angle_atom_site_label_3
_geom_angle
_geom_angle_site_symmetry_1
_geom_angle_site_symmetry_3
_geom_angle_publ_flag
Cu1B Sr1 S1 55.76(16) . 37_444 ?
Cu1B Sr1 S1 55.76(16) . 14_654 ?
S1 Sr1 S1 111.5(3) 37_444 14_654 ?
Cu1B Sr1 S2 125.04(17) . 7_665 ?
S1 Sr1 S2 156.3(3) 37_444 7_665 ?
S1 Sr1 S2 74.3(3) 14_654 7_665 ?
Cu1B Sr1 S2 125.04(17) . 29_445 ?
S1 Sr1 S2 74.3(3) 37_444 29_445 ?
S1 Sr1 S2 156.3(3) 14_654 29_445 ?
S2 Sr1 S2 109.9(3) 7_665 29_445 ?
Cu1B Sr1 S2 73.00(17) . 35_456 ?
S1 Sr1 S2 73.2(3) 37_444 35_456 ?
S1 Sr1 S2 87.7(3) 14_654 35_456 ?
S2 Sr1 S2 130.4(2) 7_665 35_456 ?
S2 Sr1 S2 71.8(3) 29_445 35_456 ?
Cu1B Sr1 S2 73.00(17) . 10_646 ?
S1 Sr1 S2 87.7(3) 37_444 10_646 ?
S1 Sr1 S2 73.2(3) 14_654 10_646 ?
S2 Sr1 S2 71.8(3) 7_665 10_646 ?
S2 Sr1 S2 130.4(2) 29_445 10_646 ?
S2 Sr1 S2 146.0(3) 35_456 10_646 ?
Cu1B Sr1 S2 130.11(16) . 42_536 ?
S1 Sr1 S2 131.9(3) 37_444 42_536 ?
S1 Sr1 S2 93.29(16) 14_654 42_536 ?
S2 Sr1 S2 68.29(13) 7_665 42_536 ?
S2 Sr1 S2 68.29(13) 29_445 42_536 ?
S2 Sr1 S2 67.1(2) 35_456 42_536 ?
S2 Sr1 S2 140.0(3) 10_646 42_536 ?
Cu1B Sr1 S2 130.11(16) . 20_466 ?
S1 Sr1 S2 93.29(16) 37_444 20_466 ?
S1 Sr1 S2 131.9(3) 14_654 20_466 ?
S2 Sr1 S2 68.29(13) 7_665 20_466 ?
S2 Sr1 S2 68.29(13) 29_445 20_466 ?
S2 Sr1 S2 140.0(3) 35_456 20_466 ?
S2 Sr1 S2 67.1(2) 10_646 20_466 ?
S2 Sr1 S2 99.8(3) 42_536 20_466 ?
Cu1B Sr1 Cu1B 93.09(13) . 33_545 ?
S1 Sr1 Cu1B 145.0(7) 37_444 33_545 ?
S1 Sr1 Cu1B 40.7(7) 14_654 33_545 ?
S2 Sr1 Cu1B 53.2(13) 7_665 33_545 ?
S2 Sr1 Cu1B 122.5(13) 29_445 33_545 ?
S2 Sr1 Cu1B 83.2(17) 35_456 33_545 ?
S2 Sr1 Cu1B 98.7(17) 10_646 33_545 ?
S2 Sr1 Cu1B 54.3(12) 42_536 33_545 ?
S2 Sr1 Cu1B 121.0(11) 20_466 33_545 ?
Cu1B Sr1 Cu1B 93.09(10) . 35_456 ?
S1 Sr1 Cu1B 40.7(7) 37_444 35_456 ?
S1 Sr1 Cu1B 145.0(7) 14_654 35_456 ?
S2 Sr1 Cu1B 122.5(13) 7_665 35_456 ?
S2 Sr1 Cu1B 53.2(13) 29_445 35_456 ?
S2 Sr1 Cu1B 98.7(17) 35_456 35_456 ?
S2 Sr1 Cu1B 83.2(17) 10_646 35_456 ?
S2 Sr1 Cu1B 121.0(11) 42_536 35_456 ?
S2 Sr1 Cu1B 54.3(12) 20_466 35_456 ?
Cu1B Sr1 Cu1B 173.8(2) 33_545 35_456 ?
Cu1B Sr1 Sn1 97.79(9) . . ?
S1 Sr1 Sn1 123.5(3) 37_444 . ?
S1 Sr1 Sn1 66.5(3) 14_654 . ?
S2 Sr1 Sn1 36.02(14) 7_665 . ?
S2 Sr1 Sn1 130.8(2) 29_445 . ?
S2 Sr1 Sn1 152.64(16) 35_456 . ?
S2 Sr1 Sn1 36.02(14) 10_646 . ?
S2 Sr1 Sn1 103.95(16) 42_536 . ?
S2 Sr1 Sn1 65.43(14) 20_466 . ?
Cu1B Sr1 Sn1 71.5(17) 33_545 . ?
Cu1B Sr1 Sn1 107.7(17) 35_456 . ?
S1 Sn1 S2 111.2(2) . . ?
S1 Sn1 S2 111.2(2) . 7_665 ?
S2 Sn1 S2 107.7(2) . 7_665 ?
S1 Sn1 S2 111.2(2) . 10_646 ?
S2 Sn1 S2 107.7(2) . 10_646 ?
S2 Sn1 S2 107.7(2) 7_665 10_646 ?
S1 Sn1 Sr1 134.10(7) . 33_545 ?
S2 Sn1 Sr1 53.1(2) . 33_545 ?
S2 Sn1 Sr1 55.1(2) 7_665 33_545 ?
S2 Sn1 Sr1 114.7(2) 10_646 33_545 ?
S1 Sn1 Sr1 134.10(7) . . ?
S2 Sn1 Sr1 114.7(2) . . ?
S2 Sn1 Sr1 53.1(2) 7_665 . ?
S2 Sn1 Sr1 55.1(2) 10_646 . ?
Sr1 Sn1 Sr1 76.92(11) 33_545 . ?
S1 Sn1 Sr1 134.10(7) . 7_665 ?
S2 Sn1 Sr1 55.1(2) . 7_665 ?
S2 Sn1 Sr1 114.7(2) 7_665 7_665 ?
S2 Sn1 Sr1 53.1(2) 10_646 7_665 ?
Sr1 Sn1 Sr1 76.92(11) 33_545 7_665 ?
Sr1 Sn1 Sr1 76.92(11) . 7_665 ?
S2 Cu1A S2 138.6(4) 15_466 40_546 ?
S2 Cu1A S2 97.18(12) 15_466 26_564 ?
S2 Cu1A S2 97.18(12) 40_546 26_564 ?
S2 Cu1A S2 97.18(12) 15_466 . ?
S2 Cu1A S2 97.18(12) 40_546 . ?
S2 Cu1A S2 138.6(4) 26_564 . ?
S2 Cu1A Sr1 154.6(2) 15_466 19_665 ?
S2 Cu1A Sr1 54.03(19) 40_546 19_665 ?
S2 Cu1A Sr1 102.9(2) 26_564 19_665 ?
S2 Cu1A Sr1 57.4(2) . 19_665 ?
S2 Cu1A Sr1 57.4(2) 15_466 7_665 ?
S2 Cu1A Sr1 102.9(2) 40_546 7_665 ?
S2 Cu1A Sr1 154.6(2) 26_564 7_665 ?
S2 Cu1A Sr1 54.03(19) . 7_665 ?
Sr1 Cu1A Sr1 101.505(2) 19_665 7_665 ?
S2 Cu1A Sr1 54.03(19) 15_466 41_445 ?
S2 Cu1A Sr1 154.6(2) 40_546 41_445 ?
S2 Cu1A Sr1 57.4(2) 26_564 41_445 ?
S2 Cu1A Sr1 102.9(2) . 41_445 ?
Sr1 Cu1A Sr1 126.949(5) 19_665 41_445 ?
Sr1 Cu1A Sr1 101.505(2) 7_665 41_445 ?
S2 Cu1A Sr1 102.9(2) 15_466 29_455 ?
S2 Cu1A Sr1 57.4(2) 40_546 29_455 ?
S2 Cu1A Sr1 54.03(19) 26_564 29_455 ?
S2 Cu1A Sr1 154.6(2) . 29_455 ?
Sr1 Cu1A Sr1 101.505(1) 19_665 29_455 ?
Sr1 Cu1A Sr1 126.949(4) 7_665 29_455 ?
Sr1 Cu1A Sr1 101.505(2) 41_445 29_455 ?
Sn1 S1 Cu1B 92.4(18) . 41_445 ?
Sn1 S1 Cu1B 92.4(18) . 13 ?
Cu1B S1 Cu1B 119.8(3) 41_445 13 ?
Sn1 S1 Cu1B 92.4(18) . 47_546 ?
Cu1B S1 Cu1B 119.8(3) 41_445 47_546 ?
Cu1B S1 Cu1B 119.8(2) 13 47_546 ?
Sn1 S1 Sr1 112.4(3) . 13 ?
Cu1B S1 Sr1 143(3) 41_445 13 ?
Cu1B S1 Sr1 37(3) 13 13 ?
Cu1B S1 Sr1 87.4(15) 47_546 13 ?
Sn1 S1 Sr1 112.4(3) . 47_546 ?
Cu1B S1 Sr1 87.4(15) 41_445 47_546 ?
Cu1B S1 Sr1 143(3) 13 47_546 ?
Cu1B S1 Sr1 37(3) 47_546 47_546 ?
Sr1 S1 Sr1 106.4(3) 13 47_546 ?
Sn1 S1 Sr1 112.4(3) . 41_445 ?
Cu1B S1 Sr1 37(3) 41_445 41_445 ?
Cu1B S1 Sr1 87.4(15) 13 41_445 ?
Cu1B S1 Sr1 143(3) 47_546 41_445 ?
Sr1 S1 Sr1 106.4(3) 13 41_445 ?
Sr1 S1 Sr1 106.4(3) 47_546 41_445 ?
Sn1 S2 Cu1A 109.4(3) . . ?
Sn1 S2 Sr1 90.8(3) . 33_545 ?
Cu1A S2 Sr1 158.3(3) . 33_545 ?
Sn1 S2 Sr1 88.9(3) . 7_665 ?
Cu1A S2 Sr1 88.4(2) . 7_665 ?
Sr1 S2 Sr1 100.3(3) 33_545 7_665 ?
Sn1 S2 Sr1 131.6(3) . 19_665 ?
Cu1A S2 Sr1 85.2(2) . 19_665 ?
Sr1 S2 Sr1 75.2(2) 33_545 19_665 ?
Sr1 S2 Sr1 138.7(3) 7_665 19_665 ?
Sr1 Cu1B S1 87(3) . 14_654 ?
Sr1 Cu1B S1 87(3) . 37_444 ?
S1 Cu1B S1 175(6) 14_654 37_444 ?
Sr1 Cu1B Sr1 113.0(17) . 29_445 ?
S1 Cu1B Sr1 131(2) 14_654 29_445 ?
S1 Cu1B Sr1 52.0(8) 37_444 29_445 ?
Sr1 Cu1B Sr1 113.0(18) . 7_665 ?
S1 Cu1B Sr1 52.0(8) 14_654 7_665 ?
S1 Cu1B Sr1 131(2) 37_444 7_665 ?
Sr1 Cu1B Sr1 134(3) 29_445 7_665 ?

loop_
_geom_bond_atom_site_label_1
_geom_bond_atom_site_label_2
_geom_bond_distance
_geom_bond_site_symmetry_2
_geom_bond_publ_flag
Sr1 Cu1B 1.80(13) . ?
Sr1 S1 3.000(7) 37_444 ?
Sr1 S1 3.000(7) 14_654 ?
Sr1 S2 3.091(9) 7_665 ?
Sr1 S2 3.091(9) 29_445 ?
Sr1 S2 3.169(8) 35_456 ?
Sr1 S2 3.169(8) 10_646 ?
Sr1 S2 3.309(9) 42_536 ?
Sr1 S2 3.309(9) 20_466 ?
Sr1 Cu1B 3.81(5) 33_545 ?
Sr1 Cu1B 3.81(5) 35_456 ?
Sr1 Sn1 3.863(3) . ?
Sn1 S1 2.224(16) . ?
Sn1 S2 2.272(8) . ?
Sn1 S2 2.272(8) 7_665 ?
Sn1 S2 2.272(8) 10_646 ?
Cu1A S2 2.388(8) 15_466 ?
Cu1A S2 2.388(8) 40_546 ?
Cu1A S2 2.388(8) 26_564 ?
Cu1A S2 2.388(8) . ?
S1 Cu1B 2.483(6) 41_445 ?
S1 Cu1B 2.483(7) 13 ?
S1 Cu1B 2.483(6) 47_546 ?
